data_4111893
loop_
_publ_author_name
'Nanfeng Zheng'
'Xianhui Bu'
'Haiwei Lu'
'Qichun Zhang'
'Pingyun Feng'

_publ_section_title
;
 Crystalline Superlattices from Single-Sized Quantum Dots
;
_journal_name_full 'Journal of the American Chemical Society'
_journal_page_first 11963
_journal_page_last 11965
_journal_paper_doi 10.1021/ja053588o
_journal_volume 127
_journal_year 2005
_chemical_formula_sum 'C158 H138 Cd17 N4 S6 Se26'
_chemical_formula_weight 6248.84
_chemical_name_systematic
; 
 ? 
;
_space_group_IT_number 167
_symmetry_cell_setting trigonal
_symmetry_space_group_name_Hall '-R 3 2"c'
_symmetry_space_group_name_H-M 'R -3 c :H'
_atom_sites_solution_hydrogens geom
_atom_sites_solution_primary direct
_atom_sites_solution_secondary difmap
_audit_creation_method SHELXL-97
_cell_angle_alpha 90.00
_cell_angle_beta 90.00
_cell_angle_gamma 120.00
_cell_formula_units_Z 12
_cell_length_a 26.8981(17)
_cell_length_b 26.8981(17)
_cell_length_c 87.805(11)
_cell_measurement_temperature 293(2)
_cell_volume 55017(8)
_computing_structure_refinement 'SHELXL-97 (Sheldrick, 1997)'
_computing_structure_solution 'SHELXS-97 (Sheldrick, 1990)'
_diffrn_ambient_temperature 293(2)
_diffrn_measured_fraction_theta_full 0.890
_diffrn_measured_fraction_theta_max 0.890
_diffrn_radiation_monochromator graphite
_diffrn_radiation_source 'fine-focus sealed tube'
_diffrn_radiation_type MoK\a
_diffrn_radiation_wavelength 0.71073
_diffrn_reflns_av_R_equivalents 0.0962
_diffrn_reflns_av_sigmaI/netI 0.1094
_diffrn_reflns_limit_h_max 23
_diffrn_reflns_limit_h_min -5
_diffrn_reflns_limit_k_max 10
_diffrn_reflns_limit_k_min -24
_diffrn_reflns_limit_l_max 77
_diffrn_reflns_limit_l_min -75
_diffrn_reflns_number 15201
_diffrn_reflns_theta_full 19.04
_diffrn_reflns_theta_max 19.04
_diffrn_reflns_theta_min 8.25
_exptl_absorpt_coefficient_mu 7.200
_exptl_crystal_density_diffrn 2.263
_exptl_crystal_F_000 34920
_refine_diff_density_max 4.622
_refine_diff_density_min -1.230
_refine_diff_density_rms 0.170
_refine_ls_extinction_method none
_refine_ls_goodness_of_fit_ref 0.987
_refine_ls_hydrogen_treatment mixed
_refine_ls_matrix_type full
_refine_ls_number_parameters 202
_refine_ls_number_reflns 4426
_refine_ls_number_restraints 0
_refine_ls_restrained_S_all 0.987
_refine_ls_R_factor_all 0.1399
_refine_ls_R_factor_gt 0.0813
_refine_ls_shift/su_max 0.000
_refine_ls_shift/su_mean 0.000
_refine_ls_structure_factor_coef Fsqd
_refine_ls_weighting_details 'calc w=1/[\s^2^(Fo^2^)+(0.1417P)^2^+0.0000P] where P=(Fo^2^+2Fc^2^)/3'
_refine_ls_weighting_scheme calc
_refine_ls_wR_factor_gt 0.2079
_refine_ls_wR_factor_ref 0.2387
_reflns_number_gt 2500
_reflns_number_total 4426
_reflns_threshold_expression >2sigma(I)
_cod_data_source_file ja053588osi20050701_084617_6.cif
_cod_data_source_block MOL-4CdSSe
_cod_original_sg_symbol_H-M 'R -3 c'
_cod_database_code 4111893

loop_
_symmetry_equiv_pos_as_xyz
'x, y, z'
'-y, x-y, z'
'-x+y, -x, z'
'y, x, -z+1/2'
'x-y, -y, -z+1/2'
'-x, -x+y, -z+1/2'
'x+2/3, y+1/3, z+1/3'
'-y+2/3, x-y+1/3, z+1/3'
'-x+y+2/3, -x+1/3, z+1/3'
'y+2/3, x+1/3, -z+5/6'
'x-y+2/3, -y+1/3, -z+5/6'
'-x+2/3, -x+y+1/3, -z+5/6'
'x+1/3, y+2/3, z+2/3'
'-y+1/3, x-y+2/3, z+2/3'
'-x+y+1/3, -x+2/3, z+2/3'
'y+1/3, x+2/3, -z+7/6'
'x-y+1/3, -y+2/3, -z+7/6'
'-x+1/3, -x+y+2/3, -z+7/6'
'-x, -y, -z'
'y, -x+y, -z'
'x-y, x, -z'
'-y, -x, z-1/2'
'-x+y, y, z-1/2'
'x, x-y, z-1/2'
'-x+2/3, -y+1/3, -z+1/3'
'y+2/3, -x+y+1/3, -z+1/3'
'x-y+2/3, x+1/3, -z+1/3'
'-y+2/3, -x+1/3, z-1/6'
'-x+y+2/3, y+1/3, z-1/6'
'x+2/3, x-y+1/3, z-1/6'
'-x+1/3, -y+2/3, -z+2/3'
'y+1/3, -x+y+2/3, -z+2/3'
'x-y+1/3, x+2/3, -z+2/3'
'-y+1/3, -x+2/3, z+1/6'
'-x+y+1/3, y+2/3, z+1/6'
'x+1/3, x-y+2/3, z+1/6'

loop_
_atom_site_label
_atom_site_type_symbol
_atom_site_fract_x
_atom_site_fract_y
_atom_site_fract_z
_atom_site_U_iso_or_equiv
_atom_site_adp_type
_atom_site_occupancy
_atom_site_symmetry_multiplicity
_atom_site_calc_flag
_atom_site_refinement_flags
Cd1 Cd 0.36022(10) 0.83131(10) 0.04551(2) 0.0704(8) Uani 1 1 d .
Cd2 Cd 0.3333 0.6667 0.05141(4) 0.0576(11) Uani 1 3 d S
Cd3 Cd 0.19635(10) 0.69206(10) 0.05623(2) 0.0716(8) Uani 1 1 d .
Cd4 Cd 0.27084(10) 0.70691(10) 0.01306(2) 0.0700(8) Uani 1 1 d .
Cd5 Cd 0.23009(11) 0.59717(12) 0.08921(3) 0.0888(9) Uani 1 1 d .
Cd6 Cd 0.3333 0.6667 -0.02464(4) 0.0758(12) Uani 1 3 d S
Cd7 Cd 0.06378(11) 0.54715(12) 0.07635(3) 0.0903(9) Uani 1 1 d .
S16 S 0.3333 0.6667 0.02252(13) 0.063(4) Uani 1 3 d S
S17 S 0.3891(3) 0.7690(3) 0.06084(8) 0.064(2) Uani 1 1 d .
Se8 Se 0.29595(18) 0.55460(16) 0.09753(4) 0.0947(12) Uani 1 1 d .
Se9 Se 0.26958(15) 0.79843(14) 0.06366(3) 0.0778(10) Uani 1 1 d .
Se10 Se 0.24159(14) 0.66948(15) -0.01523(3) 0.0760(10) Uani 1 1 d .
Se11 Se 0.17099(15) 0.66154(15) 0.02746(4) 0.0821(11) Uani 1 1 d .
Se12 Se 0.34947(15) 0.81571(15) 0.01579(4) 0.0822(11) Uani 1 1 d .
Se13 Se 0.10668(15) 0.65930(16) 0.07429(4) 0.0916(12) Uani 1 1 d .
Se14 Se 0.4215(2) 0.93890(16) 0.05384(5) 0.1179(16) Uani 1 1 d .
Se15 Se 0.1271(2) 0.5162(2) 0.09501(5) 0.1347(17) Uani 1 1 d .
S2 S 0.3333 0.6667 -0.0545(2) 0.173(11) Uani 1 3 d S
Se1 Se -0.0393(4) 0.5087(6) 0.08483(11) 0.282(6) Uani 1 1 d .
C61 C 0.0525(4) 0.6622(5) 0.06006(13) 0.110(12) Uiso 1 1 d G
C62 C 0.0268(4) 0.6253(5) 0.04782(14) 0.111(12) Uiso 1 1 d G
C63 C -0.0102(4) 0.6326(5) 0.03826(15) 0.144(16) Uiso 1 1 d G
C64 C -0.0216(4) 0.6769(6) 0.04093(15) 0.166(19) Uiso 1 1 d G
C65 C 0.0040(4) 0.7138(6) 0.05317(15) 0.160(17) Uiso 1 1 d G
C66 C 0.0411(4) 0.7065(6) 0.06273(13) 0.135(14) Uiso 1 1 d G
C51 C 0.2302(4) 0.8373(4) 0.05707(10) 0.121(13) Uiso 1 1 d G
C52 C 0.2416(4) 0.8671(4) 0.04320(10) 0.131(15) Uiso 1 1 d G
C53 C 0.2203(5) 0.9031(4) 0.04097(12) 0.20(2) Uiso 1 1 d G
C54 C 0.1658(5) 0.8818(5) 0.04736(13) 0.35(6) Uiso 1 1 d G
C55 C 0.1399(5) 0.8479(5) 0.05871(13) 0.24(3) Uiso 1 1 d G
C56 C 0.1790(5) 0.8185(5) 0.06350(11) 0.28(4) Uiso 1 1 d G
C41 C 0.1353(4) 0.7008(4) 0.01874(11) 0.106(12) Uiso 1 1 d G
C42 C 0.1315(4) 0.7003(4) 0.00605(11) 0.22(3) Uiso 1 1 d G
C43 C 0.0991(4) 0.7341(5) -0.00312(12) 0.18(2) Uiso 1 1 d G
C44 C 0.0886(4) 0.7620(5) 0.01022(12) 0.17(2) Uiso 1 1 d G
C45 C 0.1061(4) 0.7737(5) 0.02162(12) 0.18(2) Uiso 1 1 d G
C46 C 0.1252(4) 0.7390(4) 0.02729(11) 0.156(17) Uiso 1 1 d G
C31 C 0.4738(4) 0.9903(6) 0.03935(14) 0.114(12) Uiso 1 1 d G
C32 C 0.4836(5) 1.0466(5) 0.04191(15) 0.160(18) Uiso 1 1 d G
C33 C 0.5283(5) 1.0868(6) 0.03058(17) 0.163(18) Uiso 1 1 d G
C34 C 0.5452(5) 1.0700(6) 0.01839(17) 0.131(14) Uiso 1 1 d G
C35 C 0.5300(4) 1.0139(6) 0.01671(16) 0.159(18) Uiso 1 1 d G
C36 C 0.4908(4) 0.9701(6) 0.02788(15) 0.141(15) Uiso 1 1 d G
C21 C 0.3166(4) 0.8604(4) 0.01080(10) 0.096(11) Uiso 1 1 d G
C22 C 0.3523(4) 0.9197(4) 0.01043(11) 0.120(13) Uiso 1 1 d G
C23 C 0.3317(4) 0.9552(4) 0.00572(12) 0.134(14) Uiso 1 1 d G
C24 C 0.2771(4) 0.9286(4) -0.00051(11) 0.142(15) Uiso 1 1 d G
C25 C 0.2406(4) 0.8696(4) -0.00098(10) 0.139(15) Uiso 1 1 d G
C26 C 0.2629(4) 0.8356(4) 0.00400(10) 0.119(13) Uiso 1 1 d G
C11 C 0.2496(6) 0.7339(5) -0.02602(11) 0.094(10) Uiso 1 1 d G
C12 C 0.2031(6) 0.7314(5) -0.03362(10) 0.157(17) Uiso 1 1 d G
C13 C 0.2104(6) 0.7778(6) -0.04229(10) 0.152(17) Uiso 1 1 d G
C14 C 0.2643(6) 0.8267(6) -0.04336(10) 0.143(15) Uiso 1 1 d G
C15 C 0.3108(5) 0.8292(6) -0.03578(10) 0.128(14) Uiso 1 1 d G
C16 C 0.3035(5) 0.7828(5) -0.02709(11) 0.097(11) Uiso 1 1 d G
C71 C 0.3042(8) 0.5624(9) 0.1205(2) 0.22(3) Uiso 1 1 d G
C72 C 0.2952(9) 0.5134(9) 0.1282(2) 0.24(3) Uiso 1 1 d G
C73 C 0.2828(10) 0.5076(10) 0.1437(2) 0.21(3) Uiso 1 1 d G
C74 C 0.2793(9) 0.5507(10) 0.15148(19) 0.25(4) Uiso 1 1 d G
C75 C 0.2883(9) 0.5997(9) 0.14380(17) 0.52(14) Uiso 1 1 d G
C76 C 0.3007(8) 0.6056(9) 0.12831(18) 0.32(5) Uiso 1 1 d G
C81 C 0.1163(7) 0.5259(7) 0.11678(16) 0.128(14) Uiso 1 1 d G
C82 C 0.0560(7) 0.5296(7) 0.12007(15) 0.18(2) Uiso 1 1 d G
C83 C 0.0493(8) 0.5344(8) 0.13329(15) 0.28(4) Uiso 1 1 d G
C84 C 0.0950(8) 0.5484(8) 0.14539(15) 0.19(2) Uiso 1 1 d G
C85 C 0.1377(8) 0.5374(8) 0.13638(16) 0.26(4) Uiso 1 1 d G
C86 C 0.1516(8) 0.5341(8) 0.12651(16) 0.37(7) Uiso 1 1 d G

loop_
_atom_site_aniso_label
_atom_site_aniso_U_11
_atom_site_aniso_U_22
_atom_site_aniso_U_33
_atom_site_aniso_U_23
_atom_site_aniso_U_13
_atom_site_aniso_U_12
Cd1 0.0847(17) 0.0709(16) 0.0563(15) -0.0046(11) -0.0105(11) 0.0394(14)
Cd2 0.0698(16) 0.0698(16) 0.033(2) 0.000 0.000 0.0349(8)
Cd3 0.0748(16) 0.0845(17) 0.0580(16) -0.0039(11) 0.0090(11) 0.0417(14)
Cd4 0.0868(18) 0.0916(17) 0.0421(14) -0.0025(11) -0.0032(11) 0.0525(15)
Cd5 0.0979(19) 0.122(2) 0.0399(15) 0.0102(13) 0.0082(12) 0.0503(17)
Cd6 0.0824(19) 0.0824(19) 0.063(3) 0.000 0.000 0.0412(10)
Cd7 0.0790(18) 0.106(2) 0.0624(17) -0.0012(13) 0.0186(12) 0.0285(15)
S16 0.078(6) 0.078(6) 0.034(8) 0.000 0.000 0.039(3)
S17 0.076(5) 0.072(5) 0.041(5) -0.006(4) -0.005(4) 0.035(4)
Se8 0.130(3) 0.110(3) 0.046(2) 0.0016(17) -0.0047(18) 0.061(3)
Se9 0.095(3) 0.085(2) 0.061(2) -0.0083(16) -0.0069(17) 0.050(2)
Se10 0.086(2) 0.094(3) 0.051(2) -0.0084(16) -0.0139(16) 0.047(2)
Se11 0.087(2) 0.097(3) 0.060(2) -0.0085(17) 0.0027(17) 0.044(2)
Se12 0.094(3) 0.091(3) 0.057(2) -0.0008(17) -0.0041(16) 0.042(2)
Se13 0.092(3) 0.114(3) 0.069(2) -0.0113(19) 0.0214(18) 0.052(2)
Se14 0.128(3) 0.070(3) 0.132(3) 0.000(2) -0.050(3) 0.031(2)
Se15 0.114(3) 0.182(5) 0.093(3) 0.036(3) 0.014(2) 0.063(3)
S2 0.241(18) 0.241(18) 0.039(11) 0.000 0.000 0.120(9)
Se1 0.161(6) 0.408(15) 0.199(8) 0.018(8) 0.069(5) 0.083(8)

loop_
_atom_type_symbol
_atom_type_description
_atom_type_scat_dispersion_real
_atom_type_scat_dispersion_imag
_atom_type_scat_source
C C 0.0033 0.0016 'International Tables Vol C Tables 4.2.6.8 and 6.1.1.4'
H H 0.0000 0.0000 'International Tables Vol C Tables 4.2.6.8 and 6.1.1.4'
N N 0.0061 0.0033 'International Tables Vol C Tables 4.2.6.8 and 6.1.1.4'
S S 0.1246 0.1234 'International Tables Vol C Tables 4.2.6.8 and 6.1.1.4'
Se Se -0.0929 2.2259 'International Tables Vol C Tables 4.2.6.8 and 6.1.1.4'
Cd Cd -0.8075 1.2024 'International Tables Vol C Tables 4.2.6.8 and 6.1.1.4'

loop_
_geom_angle_atom_site_label_1
_geom_angle_atom_site_label_2
_geom_angle_atom_site_label_3
_geom_angle
_geom_angle_site_symmetry_1
_geom_angle_site_symmetry_3
S17 Cd1 Se14 110.4(2) . .
S17 Cd1 Se12 117.53(19) . .
Se14 Cd1 Se12 114.25(15) . .
S17 Cd1 Se9 89.7(2) . .
Se14 Cd1 Se9 99.54(16) . .
Se12 Cd1 Se9 121.98(13) . .
S17 Cd2 S17 109.82(17) 3_565 2_665
S17 Cd2 S17 109.82(17) 3_565 .
S17 Cd2 S17 109.82(17) 2_665 .
S17 Cd2 S16 109.12(17) 3_565 .
S17 Cd2 S16 109.12(17) 2_665 .
S17 Cd2 S16 109.12(17) . .
S17 Cd3 Se9 115.3(2) 2_665 .
S17 Cd3 Se11 92.92(19) 2_665 .
Se9 Cd3 Se11 120.97(13) . .
S17 Cd3 Se13 105.6(2) 2_665 .
Se9 Cd3 Se13 106.11(13) . .
Se11 Cd3 Se13 114.82(14) . .
S16 Cd4 Se12 96.24(11) . .
S16 Cd4 Se10 106.1(2) . .
Se12 Cd4 Se10 115.45(13) . .
S16 Cd4 Se11 112.3(2) . .
Se12 Cd4 Se11 122.37(13) . .
Se10 Cd4 Se11 103.44(13) . .
S17 Cd5 Se15 105.8(2) 2_665 .
S17 Cd5 Se8 116.4(2) 2_665 .
Se15 Cd5 Se8 104.37(17) . .
S17 Cd5 Se8 92.5(2) 2_665 3_565
Se15 Cd5 Se8 117.63(18) . 3_565
Se8 Cd5 Se8 119.58(18) . 3_565
S2 Cd6 Se10 108.25(10) . 3_565
S2 Cd6 Se10 108.24(10) . 2_665
Se10 Cd6 Se10 110.67(10) 3_565 2_665
S2 Cd6 Se10 108.25(10) . .
Se10 Cd6 Se10 110.67(10) 3_565 .
Se10 Cd6 Se10 110.66(10) 2_665 .
Se1 Cd7 Se14 106.9(3) . 2_665
Se1 Cd7 Se13 104.4(4) . .
Se14 Cd7 Se13 124.00(16) 2_665 .
Se1 Cd7 Se15 114.5(3) . .
Se14 Cd7 Se15 93.67(19) 2_665 .
Se13 Cd7 Se15 113.58(17) . .
Cd2 S16 Cd4 109.0(2) . .
Cd2 S16 Cd4 109.0(2) . 3_565
Cd4 S16 Cd4 109.9(2) . 3_565
Cd2 S16 Cd4 109.0(2) . 2_665
Cd4 S16 Cd4 109.9(2) . 2_665
Cd4 S16 Cd4 109.9(2) 3_565 2_665
Cd2 S17 Cd1 109.4(3) . .
Cd2 S17 Cd5 108.3(3) . 3_565
Cd1 S17 Cd5 111.0(3) . 3_565
Cd2 S17 Cd3 106.9(3) . 3_565
Cd1 S17 Cd3 109.3(3) . 3_565
Cd5 S17 Cd3 111.8(3) 3_565 3_565
C71 Se8 Cd5 106.9(5) . .
C71 Se8 Cd5 99.9(6) . 2_665
Cd5 Se8 Cd5 105.75(16) . 2_665
C51 Se9 Cd3 101.7(3) . .
C51 Se9 Cd1 107.6(3) . .
Cd3 Se9 Cd1 106.09(12) . .
C11 Se10 Cd6 100.9(4) . .
C11 Se10 Cd4 104.2(3) . .
Cd6 Se10 Cd4 101.56(14) . .
C41 Se11 Cd3 109.6(3) . .
C41 Se11 Cd4 103.2(3) . .
Cd3 Se11 Cd4 105.59(14) . .
C21 Se12 Cd4 108.6(3) . .
C21 Se12 Cd1 100.3(3) . .
Cd4 Se12 Cd1 103.34(13) . .
C61 Se13 Cd3 100.3(3) . .
C61 Se13 Cd7 100.4(4) . .
Cd3 Se13 Cd7 103.09(13) . .
C31 Se14 Cd7 106.2(4) . 3_565
C31 Se14 Cd1 116.6(5) . .
Cd7 Se14 Cd1 103.82(15) 3_565 .
C81 Se15 Cd5 104.3(5) . .
C81 Se15 Cd7 112.3(6) . .
Cd5 Se15 Cd7 101.01(17) . .
C62 C61 C66 120.0 . .
C62 C61 Se13 125.4(4) . .
C66 C61 Se13 114.6(4) . .
C61 C62 C63 120.0 . .
C64 C63 C62 120.0 . .
C63 C64 C65 120.0 . .
C66 C65 C64 120.0 . .
C65 C66 C61 120.0 . .
C56 C51 C52 118.2 . .
C56 C51 Se9 114.5(3) . .
C52 C51 Se9 123.5(3) . .
C53 C52 C51 118.7 . .
C52 C53 C54 112.2 . .
C55 C54 C53 133.2 . .
C54 C55 C56 106.5 . .
C51 C56 C55 119.7 . .
C42 C41 C46 119.5 . .
C42 C41 Se11 117.4(3) . .
C46 C41 Se11 121.7(3) . .
C41 C42 C43 121.3 . .
C44 C43 C42 99.8 . .
C45 C44 C43 134.8 . .
C44 C45 C46 113.4 . .
C45 C46 C41 125.6 . .
C36 C31 C32 129.7 . .
C36 C31 Se14 119.6(5) . .
C32 C31 Se14 110.3(5) . .
C31 C32 C33 108.2 . .
C34 C33 C32 124.9 . .
C33 C34 C35 120.1 . .
C34 C35 C36 120.5 . .
C31 C36 C35 115.3 . .
C26 C21 C22 119.9 . .
C26 C21 Se12 120.4(4) . .
C22 C21 Se12 117.7(3) . .
C23 C22 C21 120.7 . .
C24 C23 C22 116.6 . .
C23 C24 C25 124.4 . .
C24 C25 C26 116.8 . .
C21 C26 C25 120.4 . .
C16 C11 C12 120.0 . .
C16 C11 Se10 119.3(5) . .
C12 C11 Se10 120.6(4) . .
C13 C12 C11 120.0 . .
C14 C13 C12 120.0 . .
C15 C14 C13 120.0 . .
C14 C15 C16 120.0 . .
C11 C16 C15 120.0 . .
C76 C71 C72 120.0 . .
C76 C71 Se8 121.8(4) . .
C72 C71 Se8 115.2(5) . .
C73 C72 C71 120.0 . .
C72 C73 C74 120.0 . .
C73 C74 C75 120.0 . .
C76 C75 C74 120.0 . .
C71 C76 C75 120.0 . .
C86 C81 C82 123.5 . .
C86 C81 C85 30.4 . .
C82 C81 C85 93.4 . .
C86 C81 Se15 123.7(5) . .
C82 C81 Se15 112.4(5) . .
C85 C81 Se15 154.0(5) . .
C83 C82 C81 111.9 . .
C82 C83 C84 124.0 . .
C83 C84 C85 100.4 . .
C86 C85 C84 147.0 . .
C86 C85 C81 39.4 . .
C84 C85 C81 108.7 . .
C85 C86 C81 110.2 . .

loop_
_geom_bond_atom_site_label_1
_geom_bond_atom_site_label_2
_geom_bond_distance
_geom_bond_site_symmetry_2
Cd1 S17 2.554(8) .
Cd1 Se14 2.618(4) .
Cd1 Se12 2.636(4) .
Cd1 Se9 2.666(4) .
Cd2 S17 2.527(7) 3_565
Cd2 S17 2.528(7) 2_665
Cd2 S17 2.528(7) .
Cd2 S16 2.537(12) .
Cd3 S17 2.565(8) 2_665
Cd3 Se9 2.618(4) .
Cd3 Se11 2.639(4) .
Cd3 Se13 2.642(4) .
Cd4 S16 2.551(4) .
Cd4 Se12 2.628(4) .
Cd4 Se10 2.647(4) .
Cd4 Se11 2.650(4) .
Cd5 S17 2.564(7) 2_665
Cd5 Se15 2.577(6) .
Cd5 Se8 2.648(5) .
Cd5 Se8 2.680(5) 3_565
Cd6 S2 2.621(18) .
Cd6 Se10 2.639(4) 3_565
Cd6 Se10 2.639(4) 2_665
Cd6 Se10 2.639(4) .
Cd7 Se1 2.538(8) .
Cd7 Se14 2.608(5) 2_665
Cd7 Se13 2.642(5) .
Cd7 Se15 2.776(6) .
S16 Cd4 2.551(4) 3_565
S16 Cd4 2.551(4) 2_665
S17 Cd5 2.564(7) 3_565
S17 Cd3 2.565(8) 3_565
Se8 C71 2.030(18) .
Se8 Cd5 2.680(5) 2_665
Se9 C51 1.911(11) .
Se10 C11 1.890(13) .
Se11 C41 1.907(11) .
Se12 C21 1.867(10) .
Se13 C61 1.952(13) .
Se14 C31 1.888(12) .
Se14 Cd7 2.608(5) 3_565
Se15 C81 1.971(17) .
C61 C62 1.3900 .
C61 C66 1.3900 .
C62 C63 1.3900 .
C63 C64 1.3900 .
C64 C65 1.3900 .
C65 C66 1.3900 .
C51 C56 1.3328 .
C51 C52 1.4052 .
C52 C53 1.3637 .
C53 C54 1.3955 .
C54 C55 1.2944 .
C55 C56 1.6558 .
C41 C42 1.1183 .
C41 C46 1.4039 .
C42 C43 1.7414 .
C43 C44 1.4927 .
C44 C45 1.0849 .
C45 C46 1.3638 .
C31 C36 1.3304 .
C31 C32 1.4199 .
C32 C33 1.5186 .
C33 C34 1.3250 .
C34 C35 1.3602 .
C35 C36 1.4899 .
C21 C26 1.3866 .
C21 C22 1.3900 .
C22 C23 1.3879 .
C23 C24 1.3842 .
C24 C25 1.3874 .
C25 C26 1.3908 .
C11 C16 1.3898 .
C11 C12 1.3900 .
C12 C13 1.3900 .
C13 C14 1.3900 .
C14 C15 1.3894 .
C15 C16 1.3904 .
C71 C76 1.3896 .
C71 C72 1.3900 .
C72 C73 1.3897 .
C73 C74 1.3899 .
C74 C75 1.3901 .
C75 C76 1.3897 .
C81 C86 1.2120 .
C81 C82 1.6995 .
C81 C85 1.7915 .
C82 C83 1.1916 .
C83 C84 1.5219 .
C84 C85 1.5411 .
C85 C86 0.9652 .
